data_8100226
loop_
_publ_author_name
'Joswig, W.'
'Paulus, E. F.'
'Liebscher, B. '

_publ_section_title
;
Crystal structure of dicalcium (cobalt,magnesium) diarsenate dihydrate, 
Ca~2~(Co~0.532~Mg~0.468~)[AsO~4~]~2~ &#x00B7; 2H~2~O, hydrogen bonding in 
talmessite
;
_journal_issue 4
_journal_name_full 'Zeitschrift f\"ur Kristallographie - New Crystal Structures'
_journal_page_first 341
_journal_page_last 342
_journal_volume 219
_journal_year 2004
_chemical_compound_source 'Bou-Azzer, Morocco'
_chemical_formula_moiety 'Ca2(Co0.532,Mg0.468)(AsO4)2 &#x00B7; 2H2O'
_chemical_formula_sum 'As2 Ca2 Co0.532 H4 Mg0.468 O10'
_chemical_formula_weight 435.66
_chemical_name_common talmessite
_chemical_name_mineral Beta-roselite
_space_group_IT_number 2
_symmetry_cell_setting triclinic
_symmetry_space_group_name_Hall '-P 1'
_symmetry_space_group_name_H-M 'P -1'
_cell_angle_alpha 97.33(2)
_cell_angle_beta 108.93(2)
_cell_angle_gamma 108.18(2)
_cell_formula_units_Z 1
_cell_length_a 5.884(1)
_cell_length_b 6.981(1)
_cell_length_c 5.564(1)
_cell_measurement_temperature 293(2)
_cell_volume 198.63(6)
_database_code_amcsd 0011127
_diffrn_ambient_temperature 293(2)
_exptl_crystal_density_diffrn 3.642
_cod_original_formula_sum 'H4 As2 Ca2 Co0.532 Mg0.468 O10'
_cod_database_code 8100226

loop_
_space_group_symop_operation_xyz
'x, y, z'
'-x, -y, -z'

loop_
_atom_site_label
_atom_site_type_symbol
_atom_site_fract_x
_atom_site_fract_y
_atom_site_fract_z
_atom_site_U_iso_or_equiv
_atom_site_adp_type
_atom_site_occupancy
_atom_site_symmetry_multiplicity
_atom_site_Wyckoff_symbol
_atom_site_calc_flag
_atom_site_refinement_flags
_atom_site_disorder_assembly
_atom_site_disorder_group
Co1 Co 0.0000 0.0000 0.0000 0.00754(18) Uani 0.532(2) 1 a d SP . .
Mg1 Mg 0.0000 0.0000 0.0000 0.00754(18) Uani 0.468 1 a d SP . .
As1 As 0.33318(3) 0.24575(3) 0.67079(3) 0.00607(9) Uani 1 2 i d . . .
Ca1 Ca -0.29524(7) 0.23736(6) 0.34744(7) 0.00917(10) Uani 1 2 i d . . .
O1 O 0.3405(3) 0.1288(2) 0.9213(3) 0.0100(3) Uani 1 2 i d . . .
O2 O 0.2399(3) 0.0505(2) 0.4002(3) 0.0116(3) Uani 1 2 i d . . .
O3 O 0.1537(3) 0.3907(2) 0.6412(3) 0.0103(3) Uani 1 2 i d . . .
O4 O 0.6411(3) 0.3849(2) 0.7158(3) 0.0103(3) Uani 1 2 i d . . .
OW1 O -0.0463(3) 0.2744(2) 0.0737(3) 0.0091(3) Uani 1 2 i d . . .
H1 H 0.081(8) 0.358(6) 0.126(7) 0.023(9) Uiso 1 2 i d . . .
H2 H -0.123(8) 0.302(6) -0.031(8) 0.026(9) Uiso 1 2 i d . . .

loop_
_atom_site_aniso_label
_atom_site_aniso_U_11
_atom_site_aniso_U_22
_atom_site_aniso_U_33
_atom_site_aniso_U_23
_atom_site_aniso_U_13
_atom_site_aniso_U_12
Co1 0.0072(3) 0.0070(3) 0.0086(3) 0.00184(18) 0.00363(19) 0.00237(18)
Mg1 0.0072(3) 0.0070(3) 0.0086(3) 0.00184(18) 0.00363(19) 0.00237(18)
As1 0.00586(11) 0.00565(11) 0.00682(12) 0.00204(7) 0.00270(7) 0.00189(7)
Ca1 0.00887(17) 0.00931(18) 0.00929(18) 0.00215(14) 0.00387(14) 0.00308(13)
O1 0.0091(6) 0.0121(7) 0.0104(6) 0.0066(5) 0.0045(5) 0.0037(5)
O2 0.0138(6) 0.0095(6) 0.0087(6) -0.0009(5) 0.0019(5) 0.0044(5)
O3 0.0107(6) 0.0093(6) 0.0132(6) 0.0039(5) 0.0050(5) 0.0058(5)
O4 0.0061(6) 0.0103(6) 0.0123(6) 0.0023(5) 0.0040(5) 0.0001(5)
OW1 0.0085(6) 0.0073(6) 0.0092(6) 0.0017(5) 0.0025(5) 0.0013(5)

loop_
_geom_bond_atom_site_label_1
_geom_bond_atom_site_label_2
_geom_bond_distance
_geom_bond_site_symmetry_2
_geom_bond_publ_flag
Co1 OW1 2.0269(16) . ?
Co1 OW1 2.0269(16) 2 ?
Co1 O2 2.1271(16) 2 ?
Co1 O2 2.1271(16) . ?
Co1 O1 2.1350(14) 2_556 ?
Co1 O1 2.1350(14) 1_554 ?
Co1 Ca1 3.5579(7) 2 ?
Co1 Ca1 3.5579(7) . ?
Co1 Ca1 3.6568(12) 1_655 ?
Co1 Ca1 3.6568(12) 2_455 ?
Mg1 OW1 2.0269(16) . ?
Mg1 OW1 2.0269(16) 2 ?
Mg1 O2 2.1271(16) 2 ?
Mg1 O2 2.1271(16) . ?
Mg1 O1 2.1350(14) 2_556 ?
Mg1 O1 2.1350(14) 1_554 ?
Mg1 Ca1 3.5579(7) 2 ?
Mg1 Ca1 3.5579(7) . ?
Mg1 Ca1 3.6568(12) 1_655 ?
Mg1 Ca1 3.6568(12) 2_455 ?
Mg1 H1 2.36(4) . ?
As1 O3 1.6623(15) . ?
As1 O4 1.6837(14) . ?
As1 O1 1.6987(14) . ?
As1 O2 1.7030(16) . ?
As1 Ca1 3.2597(7) 1_655 ?
As1 Ca1 3.2958(7) 2_556 ?
As1 Ca1 3.5262(9) . ?
Ca1 O4 2.3666(16) 1_455 ?
Ca1 O3 2.4047(17) . ?
Ca1 OW1 2.4177(16) . ?
Ca1 O3 2.4521(16) 2_566 ?
Ca1 O1 2.4537(17) 1_454 ?
Ca1 O2 2.6358(16) 2_556 ?
Ca1 O1 2.6799(17) 2_556 ?
Ca1 O2 2.7676(17) 1_455 ?
Ca1 As1 3.2597(7) 1_455 ?
Ca1 As1 3.2958(7) 2_556 ?
Ca1 H2 2.65(4) . ?
O1 Mg1 2.1350(14) 1_556 ?
O1 Co1 2.1350(14) 1_556 ?
O1 Ca1 2.4537(17) 1_656 ?
O1 Ca1 2.6799(17) 2_556 ?
O2 Ca1 2.6358(16) 2_556 ?
O2 Ca1 2.7676(17) 1_655 ?
O3 Ca1 2.4521(16) 2_566 ?
O4 Ca1 2.3666(16) 1_655 ?
OW1 H1 0.73(4) . ?
OW1 H2 0.70(4) . ?

loop_
_cod_related_entry_id
_cod_related_entry_database
_cod_related_entry_code
1 AMCSD 0011127
